data_2007102
loop_
_publ_author_name
'Carlo Castellari'
'Stefano Ottani'

_publ_section_title
;
 Stereochemistry of Anti-Inflammatory Drugs. VI. Piperazinium
 2-(2,6-Dichlorophenylamino)phenylacetate Dihydrate,
 (H~2~PZ)<i>D</i>~2~.2H~2~O
;
_journal_issue 3
_journal_name_full 'Acta Crystallographica Section C'
_journal_page_first 415
_journal_page_last 417
_journal_paper_doi 10.1107/S010827019701490X
_journal_volume 54
_journal_year 1998
_chemical_formula_iupac 'C4 H12 N2 2+ , 2C14 H10 Cl2 N O2 1- , 2H2 O'
_chemical_formula_moiety 'C4 H12 N2 2+ , (C14 H10 Cl2 N O2)2 1- , 2H2 O'
_chemical_formula_sum 'C32 H36 Cl4 N4 O6'
_chemical_formula_weight 714.45
_chemical_name_systematic
;
 Piperazinium (2,6-dichlorophenylamino)phenylacetate  dihydrate
;
_space_group_IT_number 2
_symmetry_cell_setting triclinic
_symmetry_space_group_name_Hall '-P 1'
_symmetry_space_group_name_H-M 'P -1'
_audit_creation_method SHELXL
_cell_angle_alpha 104.46(2)
_cell_angle_beta 93.79(2)
_cell_angle_gamma 90.30(2)
_cell_formula_units_Z 2
_cell_length_a 8.897(2)
_cell_length_b 11.242(4)
_cell_length_c 17.13(2)
_cell_measurement_reflns_used 24
_cell_measurement_temperature 293(2)
_cell_measurement_theta_max 13
_cell_measurement_theta_min 6
_cell_volume 1655(2)
_computing_cell_refinement 'CAD4 Software'
_computing_data_collection 'CAD4 Software (Enraf-Nonius, 1989)'
_computing_data_reduction 'MolEN (Fair, 1990)'
_computing_molecular_graphics 'XPMA-97 (Zsolnai, 1997)'
_computing_publication_material SHELXL93
_computing_structure_refinement 'SHELXL93 (Sheldrick, 1993)'
_computing_structure_solution 'SHELXS86 (Sheldrick, 1990)'
_diffrn_ambient_temperature 293(2)
_diffrn_measurement_device 'ENRAF NONIUS CAD4 diffractometer'
_diffrn_measurement_method 'profile data from \w scans'
_diffrn_radiation_source 'fine-focus sealed tube'
_diffrn_radiation_type MoK\a
_diffrn_radiation_wavelength 0.71069
_diffrn_reflns_av_R_equivalents 0.0159
_diffrn_reflns_av_sigmaI/netI 0.0479
_diffrn_reflns_limit_h_max 11
_diffrn_reflns_limit_h_min -11
_diffrn_reflns_limit_k_max 14
_diffrn_reflns_limit_k_min -14
_diffrn_reflns_limit_l_max 22
_diffrn_reflns_limit_l_min 0
_diffrn_reflns_number 8212
_diffrn_reflns_theta_max 27.97
_diffrn_reflns_theta_min 2.53
_diffrn_standards_decay_% 0
_diffrn_standards_interval_time 160
_diffrn_standards_number 3
_exptl_absorpt_coefficient_mu 0.408
_exptl_absorpt_correction_type none
_exptl_crystal_colour colourless
_exptl_crystal_density_diffrn 1.434
_exptl_crystal_density_meas 1.44
_exptl_crystal_density_method 'flotation in a mixture of 1-bromo-2-chloroethane and p-xylene'
_exptl_crystal_description prisms
_exptl_crystal_F_000 744
_exptl_crystal_size_max 0.33
_exptl_crystal_size_mid 0.23
_exptl_crystal_size_min 0.20
_refine_diff_density_max 0.477
_refine_diff_density_min -0.316
_refine_ls_extinction_method none
_refine_ls_goodness_of_fit_all 1.012
_refine_ls_goodness_of_fit_obs 1.089
_refine_ls_hydrogen_treatment refall
_refine_ls_matrix_type full
_refine_ls_number_parameters 556
_refine_ls_number_reflns 7943
_refine_ls_number_restraints 108
_refine_ls_restrained_S_all 1.013
_refine_ls_restrained_S_obs 1.079
_refine_ls_R_factor_all 0.1017
_refine_ls_R_factor_obs .0409
_refine_ls_shift/esd_max '0.655 for H17A'
_refine_ls_shift/esd_mean 0.022
_refine_ls_structure_factor_coef Fsqd
_refine_ls_weighting_details 'w = 1/[\s^2^(Fo^2^)+(0.0445P)^2^+0.7629P] where P=(Fo^2^+2Fc^2^)/3'
_refine_ls_weighting_scheme calc
_refine_ls_wR_factor_all 0.1154
_refine_ls_wR_factor_obs .0913
_reflns_number_observed 4559
_reflns_number_total 7950
_reflns_observed_criterion I>2\s(I)
_cod_data_source_file ln1032.cif
_cod_data_source_block H2PZD2
_cod_depositor_comments
;
The following automatic conversions were performed:
'_symmetry_cell_setting' value 'Triclinic' changed to 'triclinic'
according to '/home/saulius/struct/CIF-dictionaries/cif_core.dic'
dictionary named 'cif_core.dic' version 2.4.1 from 2010-06-29.

Automatic conversion script
Id: cif_fix_enum 1527 2010-12-29 10:47:43Z saulius 

The following automatic conversions were performed:

'_symmetry_cell_setting' value 'Triclinic' changed to 'triclinic'
according to /home/saulius/struct/CIF-dictionaries/cif_core.dic
dictionary named 'cif_core.dic' version 2.4.1 from 2010-06-29.

Automatic conversion script
Id: cif_fix_values 1715 2011-07-08 13:25:40Z adriana 

The following automatic conversions were performed:

'_refine_ls_weighting_scheme' value 'calc w =
1/[\s^2^(Fo^2^)+(0.0445P)^2^+0.7629P] where P=(Fo^2^+2Fc^2^)/3' was
changed to 'calc'. New tag '_refine_ls_weighting_details' was
created. The value of the new tag was set to 'w =
1/[\s^2^(Fo^2^)+(0.0445P)^2^+0.7629P] where P=(Fo^2^+2Fc^2^)/3'.

Automatic conversion script
Id: cif_fix_values 3143 2015-03-26 13:38:13Z robertas 
;
_cod_database_code 2007102

loop_
_symmetry_equiv_pos_as_xyz
'x, y, z'
'-x, -y, -z'

loop_
_atom_site_aniso_label
_atom_site_aniso_U_11
_atom_site_aniso_U_22
_atom_site_aniso_U_33
_atom_site_aniso_U_12
_atom_site_aniso_U_13
_atom_site_aniso_U_23
O3 .0676(15) .0663(15) .0578(13) .0107(11) .0135(11) .0058(11)
O3A .096(2) .097(2) .062(2) .031(2) .0033(13) .0073(14)
Cl1 .0494(4) .0615(4) .0427(4) -.0121(3) -.0043(3) .0097(3)
Cl2 .0537(4) .0468(4) .0436(3) -.0052(3) .0002(3) .0042(3)
N1 .0353(11) .0545(14) .0325(11) -.0070(9) -.0050(9) .0184(10)
C1 .0305(12) .0374(13) .0286(11) -.0005(9) .0007(9) .0024(9)
C2 .0364(13) .0388(13) .0284(11) -.0040(10) .0009(9) .0036(10)
C3 .044(2) .053(2) .0389(14) -.0089(12) .0075(11) .0055(12)
C4 .0299(14) .070(2) .048(2) -.0004(13) .0035(11) .0009(14)
C5 .0403(15) .057(2) .0388(14) .0128(13) -.0049(11) .0010(12)
C6 .0433(14) .0398(14) .0362(13) .0029(11) -.0007(11) .0083(11)
C7 .0295(11) .0413(13) .0372(12) .0023(10) .0004(9) .0158(10)
C8 .0300(12) .0450(14) .0387(13) .0017(10) .0004(10) .0134(11)
C9 .0365(14) .051(2) .052(2) -.0047(12) .0020(11) .0209(13)
C10 .045(2) .064(2) .050(2) .0005(13) .0081(12) .0297(14)
C11 .0424(14) .058(2) .0368(14) .0063(13) .0052(11) .0170(13)
C12 .0353(13) .0414(14) .0393(13) .0021(10) .0005(10) .0110(11)
C13 .0455(15) .0353(14) .0390(13) -.0054(11) -.0017(11) .0116(11)
C14 .0415(14) .0373(14) .0370(13) -.0003(11) -.0030(10) .0115(11)
O1 .0523(11) .0504(11) .0407(10) -.0162(9) -.0103(8) .0161(8)
O2 .137(2) .0652(14) .0425(12) -.0424(14) -.0218(13) .0260(11)
N2 .0365(12) .0379(12) .0363(11) -.0013(9) -.0017(9) .0143(9)
C15 .048(2) .041(2) .0336(13) -.0027(12) .0029(11) .0060(12)
C16 .0389(14) .0400(14) .0462(15) .0043(11) .0051(12) .0098(12)
Cl1A .0555(4) .0611(5) .0429(4) .0149(3) .0075(3) .0076(3)
Cl2A .0556(4) .0462(4) .0411(3) .0032(3) .0059(3) .0040(3)
N1A .0392(12) .0467(13) .0336(11) .0061(9) .0080(9) .0161(10)
C1A .0377(13) .0358(13) .0267(11) -.0001(10) .0013(9) .0045(9)
C2A .0392(13) .0330(12) .0276(11) .0003(10) -.0018(9) .0019(9)
C3A .0437(15) .046(2) .0394(14) .0063(12) -.0024(11) .0042(12)
C4A .0329(14) .064(2) .049(2) .0027(13) .0024(12) .0010(14)
C5A .044(2) .055(2) .0430(15) -.0134(13) .0088(12) .0024(13)
C6A .047(2) .045(2) .0362(13) -.0031(12) .0024(11) .0125(12)
C7A .0315(12) .0378(13) .0371(12) -.0041(9) .0030(9) .0146(10)
C8A .0340(13) .0425(14) .0381(13) -.0013(10) .0045(10) .0129(11)
C9A .0395(14) .049(2) .054(2) .0065(12) .0034(12) .0216(13)
C10A .0408(15) .065(2) .051(2) .0006(13) -.0030(12) .0322(15)
C11A .0410(14) .057(2) .0378(14) -.0051(12) -.0001(11) .0183(13)
C12A .0349(12) .0379(13) .0383(13) -.0034(10) .0042(10) .0101(10)
C13A .050(2) .0333(13) .0351(13) .0034(11) .0007(11) .0100(11)
C14A .0499(15) .0364(14) .0333(12) .0010(11) .0013(10) .0110(10)
O1A .154(2) .0472(13) .0413(11) .0392(14) .0330(13) .0150(9)
O2A .090(2) .0686(14) .0501(12) .0318(12) .0260(11) .0361(11)
N2A .063(2) .0487(15) .0520(14) -.0042(12) -.0013(12) .0207(12)
C15A .082(2) .056(2) .045(2) .001(2) .011(2) .0128(15)
C16A .080(2) .051(2) .043(2) -.012(2) -.012(2) .0111(14)

loop_
_atom_site_label
_atom_site_fract_x
_atom_site_fract_y
_atom_site_fract_z
_atom_site_U_iso_or_equiv
_atom_site_thermal_displace_type
_atom_site_calc_flag
_atom_site_refinement_flags
_atom_site_occupancy
_atom_site_disorder_group
_atom_site_type_symbol
O3 .0848(3) .6142(2) .44830(13) .0652(6) Uani d D 1 . O
H17 .029(5) .538(3) .430(3) .126(8) Uiso d D 1 . H
H18 .025(4) .651(4) .492(2) .126(8) Uiso d D 1 . H
O3A .4115(3) .0855(3) .4107(2) .0875(8) Uani d D 1 . O
H17A .466(5) .151(3) .456(2) .126(8) Uiso d D 1 . H
H18A .511(4) .045(4) .403(3) .126(8) Uiso d D 1 . H
Cl1 .74460(8) 1.08390(7) .28049(4) .0522(2) Uani d D 1 . Cl
Cl2 .46804(8) .73934(6) .03312(4) .0495(2) Uani d D 1 . Cl
N1 .5441(2) .8646(2) .20915(13) .0398(5) Uani d D 1 . N
H1 .587(3) .879(2) .2509(14) .031(7) Uiso d D 1 . H
C1 .3880(2) .8498(2) .21379(13) .0333(5) Uani d D 1 . C
C2 .3382(3) .7725(2) .25942(13) .0355(5) Uani d D 1 . C
C3 .1833(3) .7547(3) .2612(2) .0461(6) Uani d D 1 . C
H2 .156(3) .700(2) .2918(15) .042(7) Uiso d . 1 . H
C4 .0807(3) .8113(3) .2199(2) .0518(7) Uani d D 1 . C
H3 -.023(3) .799(2) .2223(15) .046(7) Uiso d . 1 . H
C5 .1309(3) .8888(3) .1762(2) .0477(7) Uani d D 1 . C
H4 .062(3) .926(2) .1479(15) .039(7) Uiso d . 1 . H
C6 .2832(3) .9089(2) .17342(15) .0402(6) Uani d D 1 . C
H5 .321(3) .963(2) .1464(14) .033(6) Uiso d . 1 . H
C7 .6077(3) .9173(2) .15309(14) .0350(5) Uani d D 1 . C
C8 .7073(3) 1.0183(2) .17729(14) .0375(5) Uani d D 1 . C
C9 .7772(3) 1.0692(3) .1227(2) .0449(6) Uani d D 1 . C
H6 .845(3) 1.139(3) .1458(16) .050(8) Uiso d . 1 . H
C10 .7472(3) 1.0188(3) .0410(2) .0500(7) Uani d D 1 . C
H7 .795(4) 1.056(3) .0022(19) .071(10) Uiso d . 1 . H
C11 .6508(3) .9188(3) .0142(2) .0449(6) Uani d D 1 . C
H8 .620(3) .883(2) -.0421(17) .048(7) Uiso d . 1 . H
C12 .5835(3) .8687(2) .06952(14) .0386(5) Uani d D 1 . C
C13 .4470(3) .7036(2) .3020(2) .0398(6) Uani d D 1 . C
H9 .520(3) .664(2) .2643(16) .043(7) Uiso d . 1 . H
H10 .394(3) .638(3) .3174(17) .058(8) Uiso d . 1 . H
C14 .5320(3) .7791(2) .37842(14) .0385(5) Uani d D 1 . C
O1 .6067(2) .8715(2) .37532(10) .0477(4) Uani d D 1 . O
O2 .5275(3) .7442(2) .44128(12) .0808(8) Uani d D 1 . O
N2 .1415(2) .0667(2) .51520(13) .0362(4) Uani d D 1 . N
H11 .129(3) .117(3) .4813(19) .062(9) Uiso d . 1 . H
H12 .233(4) .083(3) .5427(18) .057(9) Uiso d . 1 . H
C15 .0222(3) .0951(3) .5733(2) .0416(6) Uani d D 1 . C
H13 .028(3) .177(3) .5985(17) .053(8) Uiso d . 1 . H
H14 .036(3) .047(3) .6107(16) .047(7) Uiso d . 1 . H
C16 .1319(3) -.0638(2) .4689(2) .0418(6) Uani d D 1 . C
H15 .157(3) -.113(3) .5082(17) .051(8) Uiso d . 1 . H
H16 .208(3) -.074(3) .4317(18) .059(9) Uiso d . 1 . H
Cl1A -.17376(8) .57527(7) .27937(4) .0539(2) Uani d D 1 . Cl
Cl2A .04040(8) .24009(6) .02970(4) .0488(2) Uani d D 1 . Cl
N1A .0098(2) .3609(2) .20650(13) .0385(5) Uani d D 1 . N
H1A -.022(3) .375(3) .2482(15) .050(9) Uiso d D 1 . H
C1A .1675(3) .3450(2) .20902(13) .0340(5) Uani d D 1 . C
C2A .2280(3) .2622(2) .25088(13) .0345(5) Uani d D 1 . C
C3A .3824(3) .2423(3) .2497(2) .0444(6) Uani d D 1 . C
H2A .421(3) .181(3) .2787(17) .059(8) Uiso d . 1 . H
C4A .4748(3) .3035(3) .2104(2) .0509(7) Uani d D 1 . C
H3A .573(3) .290(3) .2082(16) .051(8) Uiso d . 1 . H
C5A .4144(3) .3882(3) .1722(2) .0489(7) Uani d D 1 . C
H4A .473(3) .432(2) .1441(16) .045(7) Uiso d . 1 . H
C6A .2620(3) .4085(3) .1714(2) .0423(6) Uani d D 1 . C
H5A .221(3) .462(3) .1455(16) .046(8) Uiso d . 1 . H
C7A -.0669(3) .4141(2) .15127(14) .0345(5) Uani d D 1 . C
C8A -.1618(3) .5138(2) .17608(14) .0376(5) Uani d D 1 . C
C9A -.2446(3) .5647(3) .1220(2) .0460(6) Uani d D 1 . C
H6A -.301(3) .636(3) .1441(16) .053(8) Uiso d . 1 . H
C10A -.2358(3) .5171(3) .0406(2) .0494(7) Uani d D 1 . C
H7A -.288(3) .552(2) .0047(16) .047(7) Uiso d . 1 . H
C11A -.1461(3) .4191(3) .0130(2) .0442(6) Uani d D 1 . C
H8A -.140(3) .376(3) -.0416(19) .063(9) Uiso d . 1 . H
C12A -.0654(3) .3679(2) .06756(14) .0369(5) Uani d D 1 . C
C13A .1325(3) .1949(2) .29641(15) .0392(6) Uani d D 1 . C
H9A .192(3) .134(3) .3127(17) .054(8) Uiso d . 1 . H
H10A .040(3) .159(2) .2628(16) .047(7) Uiso d . 1 . H
C14A .0669(3) .2744(2) .37183(14) .0395(6) Uani d D 1 . C
O1A .0165(3) .3758(2) .37045(12) .0788(8) Uani d D 1 . O
O2A .0616(3) .2320(2) .43183(12) .0648(6) Uani d D 1 . O
N2A .3740(3) .5667(2) .47989(15) .0535(6) Uani d D 1 . N
H11A .257(5) .585(3) .470(2) .089(12) Uiso d . 1 . H
H12A .424(3) .627(3) .4625(17) .056(8) Uiso d . 1 . H
C15A .4261(4) .5752(3) .5666(2) .0607(8) Uani d D 1 . C
H13A .402(4) .657(4) .598(2) .095(12) Uiso d . 1 . H
H14A .359(4) .511(3) .5758(19) .068(10) Uiso d . 1 . H
C16A .4108(4) .4480(3) .4272(2) .0590(8) Uani d D 1 . C
H15A .379(3) .456(3) .3732(19) .063(9) Uiso d . 1 . H
H16A .349(4) .386(3) .443(2) .084(11) Uiso d . 1 . H

loop_
_atom_type_symbol
_atom_type_description
_atom_type_scat_dispersion_real
_atom_type_scat_dispersion_imag
_atom_type_scat_source
C C 0.0033 0.0016 'International Tables Vol C Tables 4.2.6.8 and 6.1.1.4'
H H 0.0000 0.0000 'International Tables Vol C Tables 4.2.6.8 and 6.1.1.4'
Cl Cl 0.1484 0.1585 'International Tables Vol C Tables 4.2.6.8 and 6.1.1.4'
O O 0.0106 0.0060 'International Tables Vol C Tables 4.2.6.8 and 6.1.1.4'
N N 0.0061 0.0033 'International Tables Vol C Tables 4.2.6.8 and 6.1.1.4'

loop_
_geom_angle_atom_site_label_1
_geom_angle_atom_site_label_2
_geom_angle_atom_site_label_3
_geom_angle_site_symmetry_1
_geom_angle_site_symmetry_3
_geom_angle
_geom_angle_publ_flag
H17 O3 H18 . . 98.(3) ?
H17A O3A H18A . . 87.(2) ?
C7 N1 C1 . . 124.1(2) ?
C7 N1 H1 . . 115.1(19) ?
C1 N1 H1 . . 111.9(18) ?
C6 C1 C2 . . 119.6(2) ?
C6 C1 N1 . . 121.8(2) ?
C2 C1 N1 . . 118.6(2) ?
C3 C2 C1 . . 118.2(2) ?
C3 C2 C13 . . 120.1(2) ?
C1 C2 C13 . . 121.5(2) ?
C4 C3 C2 . . 121.8(3) ?
C4 C3 H2 . . 123.5(16) ?
C2 C3 H2 . . 114.7(16) ?
C3 C4 C5 . . 119.5(3) ?
C3 C4 H3 . . 120.7(16) ?
C5 C4 H3 . . 119.8(16) ?
C4 C5 C6 . . 120.2(3) ?
C4 C5 H4 . . 119.4(16) ?
C6 C5 H4 . . 120.4(16) ?
C5 C6 C1 . . 120.7(3) ?
C5 C6 H5 . . 122.5(15) ?
C1 C6 H5 . . 116.8(15) ?
N1 C7 C8 . . 121.6(2) ?
N1 C7 C12 . . 122.6(2) ?
C8 C7 C12 . . 115.7(2) ?
C9 C8 C7 . . 122.8(2) ?
C9 C8 Cl1 . . 118.6(2) ?
C7 C8 Cl1 . . 118.6(2) ?
C10 C9 C8 . . 119.0(3) ?
C10 C9 H6 . . 124.8(16) ?
C8 C9 H6 . . 116.2(16) ?
C11 C10 C9 . . 120.4(3) ?
C11 C10 H7 . . 120.4(19) ?
C9 C10 H7 . . 119.2(19) ?
C10 C11 C12 . . 119.7(3) ?
C10 C11 H8 . . 124.3(16) ?
C12 C11 H8 . . 115.8(16) ?
C11 C12 C7 . . 122.4(2) ?
C11 C12 Cl2 . . 118.2(2) ?
C7 C12 Cl2 . . 119.4(2) ?
C2 C13 C14 . . 116.1(2) ?
C2 C13 H9 . . 108.9(15) ?
C14 C13 H9 . . 108.5(15) ?
C2 C13 H10 . . 110.1(17) ?
C14 C13 H10 . . 106.5(17) ?
H9 C13 H10 . . 106.(2) ?
O2 C14 O1 . . 122.2(2) y
O2 C14 C13 . . 118.5(2) ?
O1 C14 C13 . . 119.3(2) ?
C16 N2 C15 . . 111.2(2) y
C16 N2 H11 . . 110.3(19) ?
C15 N2 H11 . . 107.7(19) ?
C16 N2 H12 . . 109.3(18) ?
C15 N2 H12 . . 109.2(18) ?
H11 N2 H12 . . 109.(3) ?
N2 C15 C16 . 2_556 111.3(2) y
N2 C15 H13 . . 108.7(18) ?
C16 C15 H13 2_556 . 109.5(18) ?
N2 C15 H14 . . 108.7(16) ?
C16 C15 H14 2_556 . 107.6(16) ?
H13 C15 H14 . . 111.(2) ?
N2 C16 C15 . 2_556 110.6(2) ?
N2 C16 H15 . . 106.4(16) ?
C15 C16 H15 2_556 . 112.7(16) ?
N2 C16 H16 . . 106.2(18) ?
C15 C16 H16 2_556 . 111.9(18) ?
H15 C16 H16 . . 109.(2) ?
C7A N1A C1A . . 123.1(2) ?
C7A N1A H1A . . 115.(2) ?
C1A N1A H1A . . 114.(2) ?
C6A C1A C2A . . 119.8(2) ?
C6A C1A N1A . . 122.0(2) ?
C2A C1A N1A . . 118.2(2) ?
C3A C2A C1A . . 117.9(2) ?
C3A C2A C13A . . 119.7(2) ?
C1A C2A C13A . . 122.5(2) ?
C4A C3A C2A . . 121.8(3) ?
C4A C3A H2A . . 122.4(17) ?
C2A C3A H2A . . 115.7(17) ?
C5A C4A C3A . . 119.6(3) ?
C5A C4A H3A . . 117.8(18) ?
C3A C4A H3A . . 122.6(18) ?
C6A C5A C4A . . 119.8(3) ?
C6A C5A H4A . . 117.3(16) ?
C4A C5A H4A . . 122.8(16) ?
C5A C6A C1A . . 121.0(3) ?
C5A C6A H5A . . 120.7(17) ?
C1A C6A H5A . . 118.3(17) ?
N1A C7A C12A . . 123.2(2) ?
N1A C7A C8A . . 121.6(2) ?
C12A C7A C8A . . 115.0(2) ?
C9A C8A C7A . . 122.6(2) ?
C9A C8A Cl1A . . 119.3(2) ?
C7A C8A Cl1A . . 118.1(2) ?
C10A C9A C8A . . 119.7(3) ?
C10A C9A H6A . . 123.0(17) ?
C8A C9A H6A . . 117.1(17) ?
C11A C10A C9A . . 120.1(3) ?
C11A C10A H7A . . 119.8(17) ?
C9A C10A H7A . . 120.1(17) ?
C10A C11A C12A . . 119.6(3) ?
C10A C11A H8A . . 125.9(18) ?
C12A C11A H8A . . 114.2(18) ?
C11A C12A C7A . . 122.9(2) ?
C11A C12A Cl2A . . 117.9(2) ?
C7A C12A Cl2A . . 119.2(2) ?
C2A C13A C14A . . 115.7(2) ?
C2A C13A H9A . . 108.8(17) ?
C14A C13A H9A . . 107.6(17) ?
C2A C13A H10A . . 110.9(15) ?
C14A C13A H10A . . 102.0(15) ?
H9A C13A H10A . . 112.(2) ?
O1A C14A O2A . . 122.2(2) y
O1A C14A C13A . . 119.6(2) ?
O2A C14A C13A . . 118.2(2) ?
C16A N2A C15A . . 111.3(2) y
C16A N2A H11A . . 109.9(19) ?
C15A N2A H11A . . 115.2(19) ?
C16A N2A H12A . . 107.2(18) ?
C15A N2A H12A . . 108.9(18) ?
H11A N2A H12A . . 104.(3) ?
C16A C15A N2A 2_666 . 109.8(3) y
C16A C15A H13A 2_666 . 112.(2) ?
N2A C15A H13A . . 107.(2) ?
C16A C15A H14A 2_666 . 115.8(19) ?
N2A C15A H14A . . 98.2(19) ?
H13A C15A H14A . . 113.(3) ?
N2A C16A C15A . 2_666 111.6(3) ?
N2A C16A H15A . . 103.9(18) ?
C15A C16A H15A 2_666 . 110.4(18) ?
N2A C16A H16A . . 106.(2) ?
C15A C16A H16A 2_666 . 113.(2) ?
H15A C16A H16A . . 112.(3) ?

loop_
_geom_bond_atom_site_label_1
_geom_bond_atom_site_label_2
_geom_bond_site_symmetry_2
_geom_bond_distance
_geom_bond_publ_flag
O3 H17 . .96(2) ?
O3 H18 . .95(2) ?
O3A H17A . 1.02(2) ?
O3A H18A . 1.00(2) ?
Cl1 C8 . 1.746(3) ?
Cl2 C12 . 1.734(3) ?
N1 C7 . 1.395(3) ?
N1 C1 . 1.408(3) ?
N1 H1 . .77(2) ?
C1 C6 . 1.393(3) ?
C1 C2 . 1.394(3) ?
C2 C3 . 1.395(3) ?
C2 C13 . 1.505(3) ?
C3 C4 . 1.373(4) ?
C3 H2 . .94(3) ?
C4 C5 . 1.373(4) ?
C4 H3 . .94(3) ?
C5 C6 . 1.378(4) ?
C5 H4 . .92(3) ?
C6 H5 . .93(2) ?
C7 C8 . 1.396(3) ?
C7 C12 . 1.400(4) ?
C8 C9 . 1.389(3) ?
C9 C10 . 1.379(4) ?
C9 H6 . .97(3) ?
C10 C11 . 1.375(4) ?
C10 H7 . .98(3) ?
C11 C12 . 1.382(4) ?
C11 H8 . .97(3) ?
C13 C14 . 1.520(3) ?
C13 H9 . .98(3) ?
C13 H10 . .97(3) ?
C14 O2 . 1.237(3) y
C14 O1 . 1.245(3) y
N2 C16 . 1.482(3) y
N2 C15 . 1.485(3) y
N2 H11 . .91(3) ?
N2 H12 . .91(3) ?
C15 C16 2_556 1.504(4) ?
C15 H13 . .91(3) ?
C15 H14 . .94(3) ?
C16 C15 2_556 1.504(4) y
C16 H15 . .99(3) ?
C16 H16 . .95(3) ?
Cl1A C8A . 1.742(3) ?
Cl2A C12A . 1.732(3) ?
N1A C7A . 1.385(3) ?
N1A C1A . 1.414(3) ?
N1A H1A . .77(2) ?
C1A C6A . 1.388(3) ?
C1A C2A . 1.399(3) ?
C2A C3A . 1.394(3) ?
C2A C13A . 1.509(3) ?
C3A C4A . 1.378(4) ?
C3A H2A . 1.00(3) ?
C4A C5A . 1.376(4) ?
C4A H3A . .89(3) ?
C5A C6A . 1.376(4) ?
C5A H4A . .95(3) ?
C6A H5A . .89(3) ?
C7A C12A . 1.399(4) ?
C7A C8A . 1.404(3) ?
C8A C9A . 1.380(4) ?
C9A C10A . 1.372(4) ?
C9A H6A . .95(3) ?
C10A C11A . 1.369(4) ?
C10A H7A . .91(3) ?
C11A C12A . 1.381(4) ?
C11A H8A . .94(3) ?
C13A C14A . 1.529(4) ?
C13A H9A . .95(3) ?
C13A H10A . 1.00(3) ?
C14A O1A . 1.231(3) y
C14A O2A . 1.240(3) y
N2A C16A . 1.465(4) y
N2A C15A . 1.507(4) y
N2A H11A . 1.07(4) ?
N2A H12A . .93(3) ?
C15A C16A 2_666 1.477(5) y
C15A H13A . .98(4) ?
C15A H14A . .98(3) ?
C16A C15A 2_666 1.477(5) ?
C16A H15A . .97(3) ?
C16A H16A . .99(4) ?

loop_
_geom_torsion_atom_site_label_1
_geom_torsion_atom_site_label_2
_geom_torsion_atom_site_label_3
_geom_torsion_atom_site_label_4
_geom_torsion_site_symmetry_4
_geom_torsion
_geom_torsion_publ_flag
C7 N1 C1 C6 . -13.3(4) ?
C7 N1 C1 C2 . 166.0(2) ?
C6 C1 C2 C3 . 1.6(3) ?
N1 C1 C2 C3 . -177.6(2) ?
C6 C1 C2 C13 . 178.1(2) ?
N1 C1 C2 C13 . -1.1(3) ?
C1 C2 C3 C4 . -0.3(4) ?
C13 C2 C3 C4 . -176.8(2) ?
C2 C3 C4 C5 . -0.8(4) ?
C3 C4 C5 C6 . 0.4(4) ?
C4 C5 C6 C1 . 0.9(4) ?
C2 C1 C6 C5 . -2.0(4) ?
N1 C1 C6 C5 . 177.3(2) ?
C1 N1 C7 C8 . 123.9(3) ?
C1 N1 C7 C12 . -60.0(3) ?
N1 C7 C8 C9 . 177.1(2) ?
C12 C7 C8 C9 . 0.8(3) ?
N1 C7 C8 Cl1 . -3.3(3) ?
C12 C7 C8 Cl1 . -179.6(2) ?
C7 C8 C9 C10 . 0.3(4) ?
Cl1 C8 C9 C10 . -179.3(2) ?
C8 C9 C10 C11 . -0.8(4) ?
C9 C10 C11 C12 . 0.2(4) ?
C10 C11 C12 C7 . 1.0(4) ?
C10 C11 C12 Cl2 . -177.7(2) ?
N1 C7 C12 C11 . -177.8(2) ?
C8 C7 C12 C11 . -1.4(4) ?
N1 C7 C12 Cl2 . 1.0(3) ?
C8 C7 C12 Cl2 . 177.3(2) ?
C3 C2 C13 C14 . -108.4(3) ?
C1 C2 C13 C14 . 75.2(3) ?
C2 C13 C14 O2 . 126.5(3) ?
C2 C13 C14 O1 . -55.4(3) ?
C16 N2 C15 C16 2_556 -56.2(3) y
C15 N2 C16 C15 2_556 55.8(3) ?
C7A N1A C1A C6A . 17.0(4) ?
C7A N1A C1A C2A . -162.9(2) ?
C6A C1A C2A C3A . -3.1(3) ?
N1A C1A C2A C3A . 176.8(2) ?
C6A C1A C2A C13A . 177.0(2) ?
N1A C1A C2A C13A . -3.1(3) ?
C1A C2A C3A C4A . 1.5(4) ?
C13A C2A C3A C4A . -178.6(2) ?
C2A C3A C4A C5A . 0.9(4) ?
C3A C4A C5A C6A . -1.8(4) ?
C4A C5A C6A C1A . 0.3(4) ?
C2A C1A C6A C5A . 2.2(4) ?
N1A C1A C6A C5A . -177.6(2) ?
C1A N1A C7A C12A . 58.7(3) ?
C1A N1A C7A C8A . -126.2(3) ?
N1A C7A C8A C9A . -177.0(2) ?
C12A C7A C8A C9A . -1.5(3) ?
N1A C7A C8A Cl1A . 3.3(3) ?
C12A C7A C8A Cl1A . 178.7(2) ?
C7A C8A C9A C10A . 0.2(4) ?
Cl1A C8A C9A C10A . 179.9(2) ?
C8A C9A C10A C11A . 0.5(4) ?
C9A C10A C11A C12A . 0.4(4) ?
C10A C11A C12A C7A . -2.0(4) ?
C10A C11A C12A Cl2A . 177.4(2) ?
N1A C7A C12A C11A . 177.8(2) ?
C8A C7A C12A C11A . 2.5(3) ?
N1A C7A C12A Cl2A . -1.5(3) ?
C8A C7A C12A Cl2A . -176.9(2) ?
C3A C2A C13A C14A . 111.8(3) ?
C1A C2A C13A C14A . -68.3(3) ?
C2A C13A C14A O1A . 41.0(4) ?
C2A C13A C14A O2A . -141.5(3) ?
C16A N2A C15A C16A 2_666 55.9(4) y
C15A N2A C16A C15A 2_666 -57.0(4) ?
